data_4129573
loop_
_publ_author_name
'Bucher, Cyril'
'Deans, Richard M.'
'Burns, Noah Z.'

_publ_section_title
;
 Highly Selective Synthesis of Halomon, Plocamenone, and Isoplocamenone.
;
_journal_issue 40
_journal_name_full 'Journal of the American Chemical Society'
_journal_page_first 12784
_journal_page_last 12787
_journal_paper_doi 10.1021/jacs.5b08398
_journal_volume 137
_journal_year 2015
_chemical_absolute_configuration rmad
_chemical_formula_moiety 'C9 H16 Br2 Cl2 O2'
_chemical_formula_sum 'C9 H16 Br2 Cl2 O2'
_chemical_formula_weight 386.94
_space_group_crystal_system monoclinic
_space_group_IT_number 4
_space_group_name_Hall 'P 2yb'
_space_group_name_H-M_alt 'P 1 21 1'
_atom_sites_solution_hydrogens geom
_atom_sites_solution_primary vecmap
_atom_sites_solution_secondary dismap
_audit_creation_method SHELXL-2014/7
_cell_angle_alpha 90
_cell_angle_beta 106.601(3)
_cell_angle_gamma 90
_cell_formula_units_Z 2
_cell_length_a 9.6424(10)
_cell_length_b 7.2529(7)
_cell_length_c 10.6701(10)
_cell_measurement_reflns_used 6057
_cell_measurement_temperature 120(2)
_cell_measurement_theta_max 28.25
_cell_measurement_theta_min 2.51
_cell_volume 715.11(12)
_computing_cell_refinement 'Bruker SAINT v8.34A'
_computing_data_collection 'Bruker APEX-II v2014-5.0'
_computing_data_reduction 'Bruker SAINT v8.34A'
_computing_molecular_graphics 'Bruker XP'
_computing_publication_material 'CIFTAB (Sheldrick, 2008)'
_computing_structure_refinement 'SHELXL-2014/7 (Sheldrick, 2014)'
_computing_structure_solution 'SHELXT-2014/2 (Sheldrick, 2014)'
_diffrn_ambient_temperature 120(2)
_diffrn_detector_area_resol_mean 8.33
_diffrn_measured_fraction_theta_full 1.000
_diffrn_measured_fraction_theta_max 1.000
_diffrn_measurement_device_type 'Bruker Kappa X8-APEX-II'
_diffrn_measurement_method 'combination of \w and \f-scans '
_diffrn_radiation_monochromator graphite
_diffrn_radiation_source 'fine-focus sealed tube'
_diffrn_radiation_type MoK\a
_diffrn_radiation_wavelength 0.71073
_diffrn_reflns_av_R_equivalents 0.0278
_diffrn_reflns_av_unetI/netI 0.0409
_diffrn_reflns_Laue_measured_fraction_full 1.000
_diffrn_reflns_Laue_measured_fraction_max 1.000
_diffrn_reflns_limit_h_max 9
_diffrn_reflns_limit_h_min -12
_diffrn_reflns_limit_k_max 9
_diffrn_reflns_limit_k_min -9
_diffrn_reflns_limit_l_max 14
_diffrn_reflns_limit_l_min -13
_diffrn_reflns_number 12787
_diffrn_reflns_point_group_measured_fraction_full 0.988
_diffrn_reflns_point_group_measured_fraction_max 0.977
_diffrn_reflns_theta_full 25.242
_diffrn_reflns_theta_max 28.500
_diffrn_reflns_theta_min 1.992
_exptl_absorpt_coefficient_mu 6.023
_exptl_absorpt_correction_T_max 0.8643
_exptl_absorpt_correction_T_min 0.4473
_exptl_absorpt_correction_type numerical
_exptl_absorpt_process_details 'SADABS (Sheldrick, 2014)'
_exptl_crystal_colour colorless
_exptl_crystal_density_diffrn 1.797
_exptl_crystal_description rod
_exptl_crystal_F_000 380
_exptl_crystal_size_max 0.180
_exptl_crystal_size_mid 0.060
_exptl_crystal_size_min 0.050
_refine_diff_density_max 1.564
_refine_diff_density_min -0.993
_refine_diff_density_rms 0.115
_refine_ls_abs_structure_details
;
 Flack x determined using 1368 quotients [(I+)-(I-)]/[(I+)+(I-)]
 (Parsons, Flack and Wagner, Acta Cryst. B69 (2013) 249-259).
;
_refine_ls_abs_structure_Flack 0.019(5)
_refine_ls_extinction_method none
_refine_ls_goodness_of_fit_ref 1.080
_refine_ls_hydrogen_treatment constr
_refine_ls_matrix_type full
_refine_ls_number_parameters 139
_refine_ls_number_reflns 3545
_refine_ls_number_restraints 1
_refine_ls_restrained_S_all 1.080
_refine_ls_R_factor_all 0.0398
_refine_ls_R_factor_gt 0.0356
_refine_ls_shift/su_max 0.000
_refine_ls_shift/su_mean 0.000
_refine_ls_structure_factor_coef Fsqd
_refine_ls_weighting_details 'w=1/[\s^2^(Fo^2^)+(0.0610P)^2^] where P=(Fo^2^+2Fc^2^)/3'
_refine_ls_weighting_scheme calc
_refine_ls_wR_factor_gt 0.0948
_refine_ls_wR_factor_ref 0.0968
_reflns_Friedel_coverage 0.815
_reflns_Friedel_fraction_full 0.974
_reflns_Friedel_fraction_max 0.950
_reflns_number_gt 3273
_reflns_number_total 3545
_reflns_threshold_expression 'I > 2\s(I)'
_cod_data_source_file ja5b08398_si_003.cif
_cod_data_source_block su1427
_cod_original_sg_symbol_H-M 'P 21'
_cod_database_code 4129573
_shelx_shelxl_version_number 2014/7
_shelx_space_group_comment
;
The symmetry employed for this shelxl refinement is uniquely defined
by the following loop, which should always be used as a source of
symmetry information in preference to the above space-group names.
They are only intended as comments.
;
_shelx_estimated_absorpt_t_min 0.410
_shelx_estimated_absorpt_t_max 0.753

loop_
_space_group_symop_operation_xyz
'x, y, z'
'-x, y+1/2, -z'

loop_
_atom_site_label
_atom_site_type_symbol
_atom_site_fract_x
_atom_site_fract_y
_atom_site_fract_z
_atom_site_U_iso_or_equiv
_atom_site_adp_type
_atom_site_occupancy
_atom_site_site_symmetry_order
_atom_site_calc_flag
_atom_site_refinement_flags_posn
_atom_site_refinement_flags_adp
Br1 Br 0.72502(6) 0.16104(9) 0.30913(6) 0.02719(16) Uani 1 1 d . .
Br2 Br 0.59483(8) 0.33344(9) 0.66664(6) 0.0396(2) Uani 1 1 d . .
Cl1 Cl 0.73926(17) 0.7212(2) 0.13853(13) 0.0301(3) Uani 1 1 d . .
Cl2 Cl 0.83361(16) 0.8385(2) 0.62188(12) 0.0291(3) Uani 1 1 d . .
O1 O 0.8889(4) 0.3927(6) 0.0677(4) 0.0246(9) Uani 1 1 d . .
H1O H 0.9061 0.4699 0.0154 0.037 Uiso 1 1 calc R U
O2 O 0.9099(4) 0.6273(6) 0.8815(3) 0.0249(9) Uani 1 1 d . .
H2O H 0.9665 0.7179 0.8975 0.037 Uiso 1 1 calc R U
C1 C 0.7392(6) 0.3794(9) 0.0474(5) 0.0263(12) Uani 1 1 d . .
H1A H 0.7124 0.2477 0.0485 0.032 Uiso 1 1 calc R U
H1B H 0.6890 0.4294 -0.0401 0.032 Uiso 1 1 calc R U
C2 C 0.6876(6) 0.4826(8) 0.1500(5) 0.0213(11) Uani 1 1 d . .
C3 C 0.7646(6) 0.4246(8) 0.2875(5) 0.0192(10) Uani 1 1 d . .
H3 H 0.8710 0.4382 0.3001 0.023 Uiso 1 1 calc R U
C4 C 0.7276(6) 0.5284(8) 0.3978(5) 0.0208(11) Uani 1 1 d . .
H4A H 0.7270 0.6624 0.3803 0.025 Uiso 1 1 calc R U
H4B H 0.6294 0.4927 0.4003 0.025 Uiso 1 1 calc R U
C5 C 0.8345(5) 0.4884(9) 0.5291(5) 0.0206(11) Uani 1 1 d . .
H5A H 0.9329 0.5184 0.5238 0.025 Uiso 1 1 calc R U
H5B H 0.8321 0.3546 0.5466 0.025 Uiso 1 1 calc R U
C6 C 0.8088(6) 0.5933(8) 0.6452(5) 0.0191(10) Uani 1 1 d . .
C7 C 0.9230(6) 0.5350(8) 0.7693(5) 0.0214(11) Uani 1 1 d . .
H7A H 0.9151 0.4006 0.7816 0.026 Uiso 1 1 calc R U
H7B H 1.0201 0.5599 0.7589 0.026 Uiso 1 1 calc R U
C8 C 0.5230(6) 0.4750(11) 0.1157(6) 0.0337(15) Uani 1 1 d . .
H8A H 0.4812 0.5065 0.0233 0.051 Uiso 1 1 calc R U
H8B H 0.4892 0.5632 0.1701 0.051 Uiso 1 1 calc R U
H8C H 0.4927 0.3503 0.1317 0.051 Uiso 1 1 calc R U
C9 C 0.6576(6) 0.5859(9) 0.6565(5) 0.0257(12) Uani 1 1 d . .
H9A H 0.5912 0.6472 0.5797 0.031 Uiso 1 1 calc R U
H9B H 0.6532 0.6538 0.7358 0.031 Uiso 1 1 calc R U

loop_
_atom_site_aniso_label
_atom_site_aniso_U_11
_atom_site_aniso_U_22
_atom_site_aniso_U_33
_atom_site_aniso_U_23
_atom_site_aniso_U_13
_atom_site_aniso_U_12
Br1 0.0350(3) 0.0206(3) 0.0315(3) 0.0011(2) 0.0183(2) -0.0003(2)
Br2 0.0467(4) 0.0477(4) 0.0252(3) -0.0035(3) 0.0114(2) -0.0269(3)
Cl1 0.0465(9) 0.0202(7) 0.0207(6) 0.0023(5) 0.0049(6) 0.0041(6)
Cl2 0.0380(8) 0.0262(7) 0.0211(6) 0.0022(5) 0.0050(5) -0.0074(6)
O1 0.035(2) 0.024(2) 0.0181(18) 0.0056(16) 0.0138(16) 0.0089(17)
O2 0.033(2) 0.031(3) 0.0104(15) -0.0010(15) 0.0049(14) -0.0091(17)
C1 0.035(3) 0.030(3) 0.014(2) -0.006(2) 0.008(2) -0.003(2)
C2 0.027(3) 0.022(3) 0.013(2) 0.001(2) 0.003(2) 0.001(2)
C3 0.022(3) 0.019(3) 0.017(2) 0.0011(19) 0.0063(19) -0.001(2)
C4 0.020(3) 0.028(3) 0.013(2) 0.000(2) 0.0026(18) 0.007(2)
C5 0.017(2) 0.031(3) 0.016(2) 0.000(2) 0.0065(19) 0.006(2)
C6 0.019(3) 0.024(3) 0.016(2) -0.0004(19) 0.0068(19) -0.002(2)
C7 0.025(3) 0.021(3) 0.016(2) 0.002(2) 0.0037(19) -0.001(2)
C8 0.024(3) 0.046(4) 0.025(3) -0.010(3) -0.003(2) 0.006(3)
C9 0.029(3) 0.038(3) 0.012(2) -0.002(2) 0.007(2) -0.002(2)

loop_
_atom_type_symbol
_atom_type_description
_atom_type_scat_dispersion_real
_atom_type_scat_dispersion_imag
_atom_type_scat_source
C C 0.0033 0.0016 'International Tables Vol C Tables 4.2.6.8 and 6.1.1.4'
H H 0.0000 0.0000 'International Tables Vol C Tables 4.2.6.8 and 6.1.1.4'
O O 0.0106 0.0060 'International Tables Vol C Tables 4.2.6.8 and 6.1.1.4'
Cl Cl 0.1484 0.1585 'International Tables Vol C Tables 4.2.6.8 and 6.1.1.4'
Br Br -0.2901 2.4595 'International Tables Vol C Tables 4.2.6.8 and 6.1.1.4'

loop_
_geom_angle_atom_site_label_1
_geom_angle_atom_site_label_2
_geom_angle_atom_site_label_3
_geom_angle
O1 C1 C2 112.9(4)
C3 C2 C1 113.1(5)
C3 C2 C8 114.5(5)
C1 C2 C8 109.9(4)
C3 C2 Cl1 105.3(4)
C1 C2 Cl1 105.5(4)
C8 C2 Cl1 107.8(4)
C2 C3 C4 117.2(5)
C2 C3 Br1 109.0(4)
C4 C3 Br1 107.0(4)
C5 C4 C3 111.9(4)
C4 C5 C6 115.4(4)
C9 C6 C7 113.6(4)
C9 C6 C5 115.7(4)
C7 C6 C5 108.7(4)
C9 C6 Cl2 102.4(4)
C7 C6 Cl2 107.4(4)
C5 C6 Cl2 108.4(4)
O2 C7 C6 112.9(5)
C6 C9 Br2 111.4(4)
C1 O1 H1O 109.5
C7 O2 H2O 109.5
O1 C1 H1A 109.0
C2 C1 H1A 109.0
O1 C1 H1B 109.0
C2 C1 H1B 109.0
H1A C1 H1B 107.8
C2 C3 H3 107.8
C4 C3 H3 107.8
Br1 C3 H3 107.8
C5 C4 H4A 109.2
C3 C4 H4A 109.2
C5 C4 H4B 109.2
C3 C4 H4B 109.2
H4A C4 H4B 107.9
C4 C5 H5A 108.4
C6 C5 H5A 108.4
C4 C5 H5B 108.4
C6 C5 H5B 108.4
H5A C5 H5B 107.5
O2 C7 H7A 109.0
C6 C7 H7A 109.0
O2 C7 H7B 109.0
C6 C7 H7B 109.0
H7A C7 H7B 107.8
C2 C8 H8A 109.5
C2 C8 H8B 109.5
H8A C8 H8B 109.5
C2 C8 H8C 109.5
H8A C8 H8C 109.5
H8B C8 H8C 109.5
C6 C9 H9A 109.4
Br2 C9 H9A 109.4
C6 C9 H9B 109.4
Br2 C9 H9B 109.4
H9A C9 H9B 108.0

loop_
_geom_bond_atom_site_label_1
_geom_bond_atom_site_label_2
_geom_bond_distance
Br1 C3 1.976(6)
Br2 C9 1.942(7)
Cl1 C2 1.815(6)
Cl2 C6 1.821(6)
O1 C1 1.400(7)
O2 C7 1.409(6)
C1 C2 1.523(8)
C2 C3 1.503(7)
C2 C8 1.525(8)
C3 C4 1.522(7)
C4 C5 1.511(6)
C5 C6 1.533(7)
C6 C9 1.497(8)
C6 C7 1.520(7)
O1 H1O 0.8400
O2 H2O 0.8400
C1 H1A 0.9900
C1 H1B 0.9900
C3 H3 1.0000
C4 H4A 0.9900
C4 H4B 0.9900
C5 H5A 0.9900
C5 H5B 0.9900
C7 H7A 0.9900
C7 H7B 0.9900
C8 H8A 0.9800
C8 H8B 0.9800
C8 H8C 0.9800
C9 H9A 0.9900
C9 H9B 0.9900

loop_
_geom_hbond_atom_site_label_D
_geom_hbond_atom_site_label_H
_geom_hbond_atom_site_label_A
_geom_hbond_distance_DH
_geom_hbond_distance_HA
_geom_hbond_distance_DA
_geom_hbond_angle_DHA
_geom_hbond_site_symmetry_A
O1 H1O O2 0.84 1.84 2.667(6) 169.3 1_554
O2 H2O O1 0.84 1.84 2.676(6) 171.8 2_756

loop_
_geom_torsion_atom_site_label_1
_geom_torsion_atom_site_label_2
_geom_torsion_atom_site_label_3
_geom_torsion_atom_site_label_4
_geom_torsion
O1 C1 C2 C3 -55.1(7)
O1 C1 C2 C8 175.5(5)
O1 C1 C2 Cl1 59.5(5)
C1 C2 C3 C4 176.2(5)
C8 C2 C3 C4 -56.8(7)
Cl1 C2 C3 C4 61.4(6)
C1 C2 C3 Br1 -62.1(5)
C8 C2 C3 Br1 64.9(6)
Cl1 C2 C3 Br1 -176.9(3)
C2 C3 C4 C5 -167.0(5)
Br1 C3 C4 C5 70.3(5)
C3 C4 C5 C6 177.7(5)
C4 C5 C6 C9 49.7(7)
C4 C5 C6 C7 178.9(5)
C4 C5 C6 Cl2 -64.6(5)
C9 C6 C7 O2 -50.8(6)
C5 C6 C7 O2 178.8(5)
Cl2 C6 C7 O2 61.7(5)
C7 C6 C9 Br2 -69.7(5)
C5 C6 C9 Br2 57.1(5)
Cl2 C6 C9 Br2 174.8(2)
